data_7716795
loop_
_publ_author_name
'Chauhan, Chetan'
'Tanuj, ?'
'Kumar, Rajesh'
'Kumar, Jitendra'
'Sharma, Subhash'
'Benmansour, Samia'
'Kumar, Santosh'

_publ_section_title
;
 Synthesis, structural characterization, DFT and molecular dynamics
 simulations of dinuclear (&#x3bc;-hydroxo)-bridged triethanolamine
 copper(II) complexes: efficient candidates towards visible light-mediated
 photo-Fenton degradation of organic dyes.
;
_journal_issue 32
_journal_name_full 'Dalton transactions (Cambridge, England : 2003)'
_journal_page_first 13638
_journal_page_last 13661
_journal_paper_doi 10.1039/d4dt01463d
_journal_volume 53
_journal_year 2024
_chemical_formula_moiety 'C30 H46 Cu2 N2 O12, 2(H2 O)'
_chemical_formula_sum 'C30 H50 Cu2 N2 O14'
_chemical_formula_weight 789.80
_space_group_crystal_system triclinic
_space_group_IT_number 2
_space_group_name_Hall '-P 1'
_space_group_name_H-M_alt 'P -1'
_atom_sites_solution_hydrogens mixed
_atom_sites_solution_primary dual
_audit_creation_date 2023-03-14
_audit_creation_method
;
Olex2 1.5
(compiled 2022.04.07 svn.rca3783a0 for OlexSys, GUI svn.r6498)
;
_audit_update_record
;
2024-03-11 deposited with the CCDC.	2024-07-19 downloaded from the CCDC.
;
_cell_angle_alpha 85.818(3)
_cell_angle_beta 75.310(3)
_cell_angle_gamma 88.591(2)
_cell_formula_units_Z 2
_cell_length_a 9.1604(3)
_cell_length_b 12.2855(4)
_cell_length_c 15.6941(6)
_cell_measurement_reflns_used 8949
_cell_measurement_temperature 120.00(10)
_cell_measurement_theta_max 66.5700
_cell_measurement_theta_min 4.4730
_cell_volume 1703.90(10)
_computing_cell_refinement 'CrysAlisPro 1.171.42.49 (Rigaku OD, 2022)'
_computing_data_collection 'CrysAlisPro 1.171.42.49 (Rigaku OD, 2022)'
_computing_data_reduction 'CrysAlisPro 1.171.42.49 (Rigaku OD, 2022)'
_computing_molecular_graphics 'Olex2 1.5 (Dolomanov et al., 2009)'
_computing_publication_material 'Olex2 1.5 (Dolomanov et al., 2009)'
_computing_structure_refinement 'SHELXL 2018/3 (Sheldrick, 2015)'
_computing_structure_solution 'SHELXT 2018/2 (Sheldrick, 2018)'
_diffrn_ambient_environment N~2~
_diffrn_ambient_temperature 120.00(10)
_diffrn_detector 'Hybrid Pixel Array Detector'
_diffrn_detector_area_resol_mean 10.0000
_diffrn_detector_type HyPix
_diffrn_measured_fraction_theta_full 0.986
_diffrn_measured_fraction_theta_max 0.986
_diffrn_measurement_details
;
List of Runs (angles in degrees, time in seconds):

  # Type    Start    End  Width  t~exp~   \w     \q     \k     \f   Frames
#--------------------------------------------------------------------------
  1  \w    -70.00 -41.00   0.50    0.05    -- -103.00  61.00-120.00   58
  2  \w    -66.00 -37.00   0.50    0.05    -- -103.00  61.00 -90.00   58
  3  \w    -69.00 -36.00   0.50    0.05    -- -103.00  61.00 -30.00   66
  4  \w    -70.00 -31.00   0.50    0.05    -- -103.00  61.00   0.00   78
  5  \w    -70.00 -33.00   0.50    0.05    -- -103.00  61.00  30.00   74
  6  \w    -70.00 -45.00   0.50    0.05    -- -103.00  61.00 150.00   50
  7  \w    -70.00 -45.00   0.50    0.05    -- -103.00  61.00  60.00   50
  8  \w    -70.00 -35.00   0.50    0.05    -- -103.00  61.00-180.00   70
  9  \w    -16.00  26.00   0.50    0.05    --  -47.23  19.00-120.00   84
 10  \w    -13.00  17.00   0.50    0.05    --  -47.23  19.00-150.00   60
 11  \w   -101.00 -73.00   0.50    0.05    --  -47.23   0.00 -90.00   56
 12  \w    -82.00   1.00   0.50    0.05    --  -47.23 107.00  55.00  166
 13  \w    -65.00 -39.00   0.50    0.05    -- -103.00 107.00  55.00   52
 14  \w   -104.00 -33.00   0.50    0.05    -- -103.00 125.00  30.00  142
 15  \w   -103.00 -77.00   0.50    0.05    -- -103.00 107.00  55.00   52
 16  \w   -164.00 -95.00   0.50    0.05    -- -103.00 -45.00 -90.00  138
 17  \w   -112.00 -83.00   0.50    0.05    --  -47.23 -38.00   0.00   58
 18  \w    -82.00 -56.00   0.50    0.05    --  -47.23 -38.00   0.00   52
 19  \w   -115.00 -90.00   0.50    0.05    -- -103.00 -45.00  30.00   50
 20  \w   -168.00-127.00   0.50    0.05    -- -103.00 -45.00  30.00   82
 21  \w   -127.00 -87.00   0.50    0.05    -- -103.00-107.00 -42.00   80
 22  \w    -25.00   1.00   0.50    0.05    --   47.23 -19.00  90.00   52
 23  \w    -26.00  15.00   0.50    0.05    --   47.23 -19.00  30.00   82
 24  \w    -13.00  57.00   0.50    0.05    --   47.23 -57.00   0.00  140
 25  \w    124.00 154.00   0.50    0.05    --  106.08 107.00  55.00   60
 26  \w    -23.00  22.00   0.50    0.05    --   47.23 -19.00-120.00   90
 27  \w     57.00  96.00   0.50    0.05    --  106.08-125.00 -60.00   78
 28  \w     68.00  93.00   0.50    0.05    --  106.08-107.00 -42.00   50
 29  \w     43.00 101.00   0.50    0.05    --  106.08-125.00-120.00  116
 30  \w     57.00 104.00   0.50    0.05    --  106.08 -95.00-150.00   94
 31  \w      9.00  35.00   0.50    0.05    --   47.23-107.00 -42.00   52
 32  \w     77.00 102.00   0.50    0.05    --  106.08 -95.00 -30.00   50
 33  \w     45.00 112.00   0.50    0.05    --  106.08-125.00 150.00  134
 34  \w    109.00 178.00   0.50    0.05    --  106.08   0.00 150.00  138
 35  \w    140.00 178.00   0.50    0.05    --  106.08  30.00 150.00   76
 36  \w     99.00 124.00   0.50    0.05    --  106.08  30.00 150.00   50
 37  \w    109.00 159.00   0.50    0.05    --  106.08   0.00  60.00  100
 38  \w    152.00 177.00   0.50    0.05    --  106.08  45.00  30.00   50
 39  \w     98.00 124.00   0.50    0.05    --  106.08  45.00  30.00   52
;
_diffrn_measurement_device 'four-circle diffractometer'
_diffrn_measurement_device_type 'XtaLAB Synergy R, DW system, HyPix'
_diffrn_measurement_method '\w scans'
_diffrn_orient_matrix_type 'CrysAlisPro convention (1999,Acta A55,543-557)'
_diffrn_orient_matrix_UB_11 0.0074741000
_diffrn_orient_matrix_UB_12 0.0190936000
_diffrn_orient_matrix_UB_13 -0.0991239000
_diffrn_orient_matrix_UB_21 0.0061443000
_diffrn_orient_matrix_UB_22 -0.1242450000
_diffrn_orient_matrix_UB_23 -0.0086071000
_diffrn_orient_matrix_UB_31 -0.1735932000
_diffrn_orient_matrix_UB_32 -0.0027797000
_diffrn_orient_matrix_UB_33 0.0211559000
_diffrn_radiation_monochromator mirror
_diffrn_radiation_probe x-ray
_diffrn_radiation_type 'Cu K\a'
_diffrn_radiation_wavelength 1.54184
_diffrn_reflns_av_R_equivalents 0.0611
_diffrn_reflns_av_unetI/netI 0.0630
_diffrn_reflns_Laue_measured_fraction_full 0.986
_diffrn_reflns_Laue_measured_fraction_max 0.986
_diffrn_reflns_limit_h_max 8
_diffrn_reflns_limit_h_min -10
_diffrn_reflns_limit_k_max 14
_diffrn_reflns_limit_k_min -14
_diffrn_reflns_limit_l_max 18
_diffrn_reflns_limit_l_min -18
_diffrn_reflns_number 16867
_diffrn_reflns_point_group_measured_fraction_full 0.986
_diffrn_reflns_point_group_measured_fraction_max 0.986
_diffrn_reflns_theta_full 66.679
_diffrn_reflns_theta_max 66.679
_diffrn_reflns_theta_min 3.607
_diffrn_source 'Rotating-anode X-ray tube'
_diffrn_source_type 'Rigaku (Cu) X-ray Source'
_exptl_absorpt_coefficient_mu 2.145
_exptl_absorpt_correction_T_max 1.00000
_exptl_absorpt_correction_T_min 0.29415
_exptl_absorpt_correction_type multi-scan
_exptl_absorpt_process_details
;
CrysAlisPro 1.171.42.49 (Rigaku Oxford Diffraction, 2022)
Empirical absorption correction using spherical harmonics,
implemented in SCALE3 ABSPACK scaling algorithm.
;
_exptl_crystal_colour blue
_exptl_crystal_colour_primary blue
_exptl_crystal_density_diffrn 1.539
_exptl_crystal_description prism
_exptl_crystal_F_000 828
_exptl_crystal_size_max 0.19
_exptl_crystal_size_mid 0.03
_exptl_crystal_size_min 0.02
_refine_diff_density_max 1.583
_refine_diff_density_min -0.941
_refine_diff_density_rms 0.203
_refine_ls_extinction_method none
_refine_ls_goodness_of_fit_ref 1.012
_refine_ls_hydrogen_treatment constr
_refine_ls_matrix_type full
_refine_ls_number_parameters 445
_refine_ls_number_reflns 5933
_refine_ls_number_restraints 0
_refine_ls_restrained_S_all 1.012
_refine_ls_R_factor_all 0.0710
_refine_ls_R_factor_gt 0.0616
_refine_ls_shift/su_max 0.000
_refine_ls_shift/su_mean 0.000
_refine_ls_structure_factor_coef Fsqd
_refine_ls_weighting_details 'w=1/[\s^2^(Fo^2^)+(0.1301P)^2^] where P=(Fo^2^+2Fc^2^)/3'
_refine_ls_weighting_scheme calc
_refine_ls_wR_factor_gt 0.1664
_refine_ls_wR_factor_ref 0.1769
_reflns_Friedel_coverage 0.000
_reflns_number_gt 4737
_reflns_number_total 5933
_reflns_threshold_expression 'I > 2\s(I)'
_cod_data_source_file d4dt01463d2.cif
_cod_data_source_block crys506a
_cod_depositor_comments 'Adding full bibliography for 7716793--7716795.cif.'
_cod_database_code 7716795
_shelx_shelxl_version_number 2018/3
_chemical_oxdiff_formula 'C11 H10 N O'
_shelx_space_group_comment
;
The symmetry employed for this shelxl refinement is uniquely defined
by the following loop, which should always be used as a source of
symmetry information in preference to the above space-group names.
They are only intended as comments.
;
_shelx_estimated_absorpt_t_max 0.958
_shelx_estimated_absorpt_t_min 0.686
_olex2_refinement_description
;
1. Fixed Uiso
 At 1.2 times of:
  All C(H) groups, All C(H,H) groups
 At 1.5 times of:
  All C(H,H,H) groups, All O(H) groups, All O(H,H) groups
2.a Free rotating group:
 O1W(H1WA,H1WB), O2W(H2WA,H2WB)
2.b Secondary CH2 refined with riding coordinates:
 C14B(H14A,H14B), C15B(H15A,H15B), C15A(H15C,H15D), C14A(H14C,H14D), C10A(H10A,
 H10B), C12B(H12A,H12B), C10B(H10C,H10D), C13A(H13A,H13B), C12A(H12C,H12D),
 C13B(H13C,H13D), C6A(H6AA,H6AB), C11A(H11A,H11B), C6B(H6BA,H6BB), C11B(H11C,
 H11D)
2.c Aromatic/amide H refined with riding coordinates:
 C3A(H3A), C3B(H3B), C9A(H9A), C4A(H4A), C4B(H4B), C9B(H9B), C8A(H8A), C8B(H8B)
2.d Idealised Me refined as rotating group:
 C7A(H7AA,H7AB,H7AC), C7B(H7BA,H7BB,H7BC)
2.e Idealised tetrahedral OH refined as rotating group:
 O2B(H2B), O6A(H6A), O2A(H2A), O6B(H6B)
;
_olex2_submission_original_sample_id D-TEA
_olex2_submission_special_instructions 'No special instructions were received'
_oxdiff_exptl_absorpt_empirical_details
;
Empirical correction (ABSPACK) includes:
- Absorption correction using spherical harmonics
- Frame scaling
;
_oxdiff_exptl_absorpt_empirical_full_max 2.138
_oxdiff_exptl_absorpt_empirical_full_min 0.343

loop_
_space_group_symop_operation_xyz
'x, y, z'
'-x, -y, -z'

loop_
_atom_site_label
_atom_site_type_symbol
_atom_site_fract_x
_atom_site_fract_y
_atom_site_fract_z
_atom_site_U_iso_or_equiv
_atom_site_adp_type
_atom_site_occupancy
_atom_site_site_symmetry_order
_atom_site_calc_flag
_atom_site_refinement_flags_posn
_atom_site_refinement_flags_adp
_atom_site_refinement_flags_occupancy
_atom_site_disorder_assembly
_atom_site_disorder_group
Cu1 Cu 0.77801(4) 0.76940(3) 0.40645(2) 0.01286(18) Uani 1 1 d . . . . .
Cu02 Cu 0.71495(4) 0.74261(3) 0.59747(2) 0.01314(18) Uani 1 1 d . . . . .
O3A O 0.8904(2) 0.75678(16) 0.49703(13) 0.0146(4) Uani 1 1 d . . . . .
O1A O 0.6605(2) 0.77743(17) 0.31745(13) 0.0177(4) Uani 1 1 d . . . . .
O3B O 0.6022(2) 0.75388(16) 0.50664(13) 0.0141(4) Uani 1 1 d . . . . .
O5A O 0.3594(2) 0.88243(16) -0.00054(13) 0.0223(5) Uani 1 1 d . . . . .
O1B O 0.8357(2) 0.73663(17) 0.68387(14) 0.0190(5) Uani 1 1 d . . . . .
O2B O 0.6060(2) 0.91703(16) 0.66094(14) 0.0185(4) Uani 1 1 d . . . . .
H2B H 0.660727 0.917811 0.696485 0.028 Uiso 1 1 calc R U . . .
O6A O 0.8891(2) 0.59010(16) 0.35373(14) 0.0180(4) Uani 1 1 d . . . . .
H6A H 0.832204 0.583508 0.320061 0.027 Uiso 1 1 calc R U . . .
O4A O 0.7110(2) 0.62159(16) 0.24960(14) 0.0222(5) Uani 1 1 d . . . . .
O1W O 0.6225(2) 1.09136(17) 0.53090(15) 0.0214(5) Uani 1 1 d G . . . .
H1WA H 0.594449 1.041301 0.573761 0.032 Uiso 1 1 d G U . . .
H1WB H 0.538617 1.120722 0.523938 0.032 Uiso 1 1 d G U . . .
O5B O 1.1807(2) 0.56567(16) 0.96431(13) 0.0236(5) Uani 1 1 d . . . . .
O2W O 0.8820(2) 0.40630(17) 0.47535(15) 0.0221(5) Uani 1 1 d G . . . .
H2WA H 0.902993 0.457934 0.433180 0.033 Uiso 1 1 d G U . . .
H2WB H 0.969325 0.378382 0.477467 0.033 Uiso 1 1 d G U . . .
O2A O 0.7546(2) 0.96714(16) 0.39869(14) 0.0194(5) Uani 1 1 d . . . . .
H2A H 0.724077 1.007959 0.440364 0.029 Uiso 1 1 calc R U . . .
O6B O 0.7462(2) 0.54118(16) 0.60303(14) 0.0206(5) Uani 1 1 d . . . . .
H6B H 0.779936 0.499338 0.562440 0.031 Uiso 1 1 calc R U . . .
O4B O 0.7798(2) 0.87791(16) 0.76931(14) 0.0220(5) Uani 1 1 d . . . . .
N1B N 0.5151(3) 0.68599(19) 0.67951(16) 0.0147(5) Uani 1 1 d . . . . .
N1A N 0.9808(2) 0.82079(18) 0.32439(16) 0.0143(5) Uani 1 1 d . . . . .
C2B C 0.9356(3) 0.7346(2) 0.80688(19) 0.0153(6) Uani 1 1 d . . . . .
C2A C 0.5696(3) 0.7584(2) 0.19200(19) 0.0154(6) Uani 1 1 d . . . . .
C3A C 0.4736(3) 0.8484(2) 0.20851(19) 0.0158(6) Uani 1 1 d . . . . .
H3A H 0.457750 0.880004 0.263602 0.019 Uiso 1 1 calc R U . . .
C3B C 1.0257(3) 0.6437(2) 0.77922(19) 0.0166(6) Uani 1 1 d . . . . .
H3B H 1.031997 0.618937 0.722441 0.020 Uiso 1 1 calc R U . . .
C5A C 0.4241(3) 0.8463(2) 0.06502(19) 0.0183(6) Uani 1 1 d . . . . .
C5B C 1.0972(3) 0.6250(2) 0.9169(2) 0.0178(6) Uani 1 1 d . . . . .
C9A C 0.5917(3) 0.7129(2) 0.1107(2) 0.0191(6) Uani 1 1 d . . . . .
H9A H 0.656329 0.651305 0.098380 0.023 Uiso 1 1 calc R U . . .
C1A C 0.6525(3) 0.7146(2) 0.25798(19) 0.0157(6) Uani 1 1 d . . . . .
C4A C 0.4004(3) 0.8931(2) 0.1465(2) 0.0176(6) Uani 1 1 d . . . . .
H4A H 0.335167 0.954340 0.159138 0.021 Uiso 1 1 calc R U . . .
C14B C 0.4084(3) 0.6723(2) 0.62219(19) 0.0173(6) Uani 1 1 d . . . . .
H14A H 0.335464 0.733832 0.628590 0.021 Uiso 1 1 calc R U . . .
H14B H 0.350996 0.603870 0.641737 0.021 Uiso 1 1 calc R U . . .
C15B C 0.4946(3) 0.6688(2) 0.52537(19) 0.0167(6) Uani 1 1 d . . . . .
H15A H 0.545844 0.597283 0.514979 0.020 Uiso 1 1 calc R U . . .
H15B H 0.424289 0.679409 0.486802 0.020 Uiso 1 1 calc R U . . .
C15A C 1.0013(3) 0.8394(2) 0.47831(19) 0.0162(6) Uani 1 1 d . . . . .
H15C H 1.070924 0.826867 0.517119 0.019 Uiso 1 1 calc R U . . .
H15D H 0.952856 0.911803 0.488574 0.019 Uiso 1 1 calc R U . . .
C4B C 1.1058(3) 0.5894(2) 0.83346(19) 0.0189(6) Uani 1 1 d . . . . .
H4B H 1.166626 0.527906 0.813786 0.023 Uiso 1 1 calc R U . . .
C1B C 0.8430(3) 0.7885(2) 0.74949(19) 0.0166(6) Uani 1 1 d . . . . .
C9B C 0.9290(3) 0.7695(2) 0.8898(2) 0.0201(6) Uani 1 1 d . . . . .
H9B H 0.869020 0.831481 0.909127 0.024 Uiso 1 1 calc R U . . .
C14A C 1.0880(3) 0.8351(2) 0.38162(19) 0.0174(6) Uani 1 1 d . . . . .
H14C H 1.145452 0.903426 0.361743 0.021 Uiso 1 1 calc R U . . .
H14D H 1.160814 0.773497 0.375599 0.021 Uiso 1 1 calc R U . . .
C8A C 0.5210(3) 0.7563(2) 0.0479(2) 0.0214(6) Uani 1 1 d . . . . .
H8A H 0.538125 0.724766 -0.007333 0.026 Uiso 1 1 calc R U . . .
C10A C 1.0381(3) 0.7378(2) 0.25960(19) 0.0173(6) Uani 1 1 d . . . . .
H10A H 1.143064 0.756119 0.227065 0.021 Uiso 1 1 calc R U . . .
H10B H 0.975965 0.740423 0.216262 0.021 Uiso 1 1 calc R U . . .
C12B C 0.5447(3) 0.5802(2) 0.72559(19) 0.0176(6) Uani 1 1 d . . . . .
H12A H 0.448570 0.551859 0.764447 0.021 Uiso 1 1 calc R U . . .
H12B H 0.613558 0.592936 0.763290 0.021 Uiso 1 1 calc R U . . .
C10B C 0.4544(3) 0.7655(2) 0.74708(19) 0.0180(6) Uani 1 1 d . . . . .
H10C H 0.514466 0.760455 0.791560 0.022 Uiso 1 1 calc R U . . .
H10D H 0.349002 0.746126 0.777737 0.022 Uiso 1 1 calc R U . . .
C13A C 0.8862(3) 1.0123(2) 0.3394(2) 0.0198(6) Uani 1 1 d . . . . .
H13A H 0.958895 1.033201 0.372413 0.024 Uiso 1 1 calc R U . . .
H13B H 0.859798 1.078174 0.306115 0.024 Uiso 1 1 calc R U . . .
C7A C 0.2005(3) 1.0003(3) -0.0655(2) 0.0240(7) Uani 1 1 d . . . . .
H7AA H 0.286843 1.019681 -0.115183 0.036 Uiso 1 1 calc R U . . .
H7AB H 0.130305 1.062374 -0.055555 0.036 Uiso 1 1 calc R U . . .
H7AC H 0.148786 0.937322 -0.078901 0.036 Uiso 1 1 calc R U . . .
C12A C 0.9549(3) 0.9257(2) 0.27664(19) 0.0176(6) Uani 1 1 d . . . . .
H12C H 0.886740 0.912989 0.238523 0.021 Uiso 1 1 calc R U . . .
H12D H 1.052217 0.952387 0.238084 0.021 Uiso 1 1 calc R U . . .
C13B C 0.6143(3) 0.4953(2) 0.6615(2) 0.0194(6) Uani 1 1 d . . . . .
H13C H 0.640428 0.428584 0.693941 0.023 Uiso 1 1 calc R U . . .
H13D H 0.541948 0.475403 0.627884 0.023 Uiso 1 1 calc R U . . .
C6A C 0.2546(3) 0.9723(2) 0.0159(2) 0.0223(6) Uani 1 1 d . . . . .
H6AA H 0.304797 1.036178 0.030773 0.027 Uiso 1 1 calc R U . . .
H6AB H 0.168106 0.951860 0.066318 0.027 Uiso 1 1 calc R U . . .
C8B C 1.0080(3) 0.7158(2) 0.9454(2) 0.0236(7) Uani 1 1 d . . . . .
H8B H 1.001430 0.740595 1.002151 0.028 Uiso 1 1 calc R U . . .
C11A C 1.0351(3) 0.6228(2) 0.3027(2) 0.0203(6) Uani 1 1 d . . . . .
H11A H 1.071363 0.571223 0.256208 0.024 Uiso 1 1 calc R U . . .
H11B H 1.105576 0.618490 0.341389 0.024 Uiso 1 1 calc R U . . .
C7B C 1.2861(3) 0.5222(3) 1.0851(2) 0.0265(7) Uani 1 1 d . . . . .
H7BA H 1.386870 0.524387 1.044407 0.040 Uiso 1 1 calc R U . . .
H7BB H 1.246033 0.448035 1.091100 0.040 Uiso 1 1 calc R U . . .
H7BC H 1.292432 0.543606 1.142962 0.040 Uiso 1 1 calc R U . . .
C6B C 1.1827(3) 0.6002(2) 1.04925(19) 0.0237(6) Uani 1 1 d . . . . .
H6BA H 1.079845 0.597823 1.089091 0.028 Uiso 1 1 calc R U . . .
H6BB H 1.220836 0.675738 1.043760 0.028 Uiso 1 1 calc R U . . .
C11B C 0.4583(3) 0.8822(2) 0.7073(2) 0.0226(7) Uani 1 1 d . . . . .
H11C H 0.391947 0.888375 0.666175 0.027 Uiso 1 1 calc R U . . .
H11D H 0.417500 0.931402 0.755039 0.027 Uiso 1 1 calc R U . . .

loop_
_atom_site_aniso_label
_atom_site_aniso_U_11
_atom_site_aniso_U_22
_atom_site_aniso_U_33
_atom_site_aniso_U_23
_atom_site_aniso_U_13
_atom_site_aniso_U_12
Cu1 0.0123(3) 0.0118(3) 0.0146(3) -0.00221(18) -0.00309(18) -0.00150(17)
Cu02 0.0126(3) 0.0124(3) 0.0146(3) -0.00199(18) -0.00324(18) -0.00140(17)
O3A 0.0129(9) 0.0175(10) 0.0140(10) -0.0023(8) -0.0043(7) -0.0020(8)
O1A 0.0180(10) 0.0191(10) 0.0187(11) -0.0070(9) -0.0083(8) 0.0017(8)
O3B 0.0126(9) 0.0159(10) 0.0152(10) -0.0030(8) -0.0053(7) -0.0029(7)
O5A 0.0268(10) 0.0203(10) 0.0231(11) -0.0063(9) -0.0116(8) 0.0058(8)
O1B 0.0180(10) 0.0234(11) 0.0179(11) -0.0067(9) -0.0077(8) 0.0024(8)
O2B 0.0185(10) 0.0139(10) 0.0228(11) 0.0001(8) -0.0051(8) -0.0011(8)
O6A 0.0186(10) 0.0146(10) 0.0216(11) -0.0006(8) -0.0062(8) -0.0007(8)
O4A 0.0285(11) 0.0131(10) 0.0288(12) -0.0083(9) -0.0129(9) 0.0042(8)
O1W 0.0186(10) 0.0161(10) 0.0274(12) -0.0018(9) -0.0019(8) 0.0005(8)
O5B 0.0307(11) 0.0192(11) 0.0230(11) -0.0030(9) -0.0110(9) 0.0055(9)
O2W 0.0200(10) 0.0165(10) 0.0272(12) -0.0009(9) -0.0015(8) 0.0019(8)
O2A 0.0211(10) 0.0113(10) 0.0225(12) -0.0037(8) 0.0010(8) -0.0019(8)
O6B 0.0209(10) 0.0136(10) 0.0241(12) -0.0036(9) 0.0012(8) -0.0007(8)
O4B 0.0295(11) 0.0131(10) 0.0277(12) -0.0058(9) -0.0141(9) 0.0032(8)
N1B 0.0154(11) 0.0112(11) 0.0173(13) -0.0017(10) -0.0037(9) -0.0004(9)
N1A 0.0154(11) 0.0101(11) 0.0172(12) -0.0027(10) -0.0031(9) -0.0008(9)
C2B 0.0146(12) 0.0128(13) 0.0177(15) 0.0014(11) -0.0027(11) -0.0042(10)
C2A 0.0148(13) 0.0118(13) 0.0197(15) -0.0019(11) -0.0043(11) -0.0036(10)
C3A 0.0156(13) 0.0127(13) 0.0188(15) -0.0031(11) -0.0032(11) -0.0026(10)
C3B 0.0163(13) 0.0166(14) 0.0163(15) -0.0029(11) -0.0022(11) -0.0052(11)
C5A 0.0174(13) 0.0175(14) 0.0202(15) -0.0003(12) -0.0049(11) -0.0051(11)
C5B 0.0168(13) 0.0143(14) 0.0231(16) -0.0005(12) -0.0065(11) -0.0012(11)
C9A 0.0217(14) 0.0132(13) 0.0226(16) -0.0054(12) -0.0043(11) -0.0003(11)
C1A 0.0146(13) 0.0122(13) 0.0195(15) -0.0015(11) -0.0024(11) -0.0056(10)
C4A 0.0174(13) 0.0126(13) 0.0222(15) -0.0034(11) -0.0032(11) -0.0015(10)
C14B 0.0153(13) 0.0171(14) 0.0194(15) -0.0004(12) -0.0038(11) -0.0035(11)
C15B 0.0163(13) 0.0131(13) 0.0208(16) -0.0025(12) -0.0044(11) -0.0032(11)
C15A 0.0150(13) 0.0128(14) 0.0213(16) -0.0030(12) -0.0044(11) -0.0041(10)
C4B 0.0174(13) 0.0140(14) 0.0238(16) -0.0040(12) -0.0018(11) 0.0015(11)
C1B 0.0163(13) 0.0141(14) 0.0188(15) -0.0010(11) -0.0027(11) -0.0067(11)
C9B 0.0271(15) 0.0128(13) 0.0219(16) -0.0078(12) -0.0074(12) 0.0046(11)
C14A 0.0171(13) 0.0175(14) 0.0186(15) -0.0035(12) -0.0054(11) -0.0016(11)
C8A 0.0268(15) 0.0183(15) 0.0219(16) -0.0091(12) -0.0093(12) 0.0029(12)
C10A 0.0167(13) 0.0176(14) 0.0159(14) -0.0047(12) 0.0000(11) -0.0013(11)
C12B 0.0188(14) 0.0130(14) 0.0199(15) 0.0023(12) -0.0035(11) -0.0018(11)
C10B 0.0184(13) 0.0169(14) 0.0165(14) -0.0029(12) 0.0003(11) -0.0032(11)
C13A 0.0197(14) 0.0128(14) 0.0254(17) 0.0009(12) -0.0035(12) -0.0031(11)
C7A 0.0219(14) 0.0220(15) 0.0264(17) 0.0026(13) -0.0040(12) -0.0017(12)
C12A 0.0212(14) 0.0143(14) 0.0175(15) -0.0020(12) -0.0048(11) -0.0008(11)
C13B 0.0188(14) 0.0131(14) 0.0247(16) 0.0024(12) -0.0035(12) -0.0023(11)
C6A 0.0199(13) 0.0203(15) 0.0259(16) -0.0027(12) -0.0039(12) 0.0011(11)
C8B 0.0334(16) 0.0206(15) 0.0198(16) -0.0078(13) -0.0107(13) 0.0032(13)
C11A 0.0180(14) 0.0152(14) 0.0275(17) -0.0068(12) -0.0040(12) 0.0031(11)
C7B 0.0237(15) 0.0330(18) 0.0230(16) 0.0014(14) -0.0074(12) 0.0032(13)
C6B 0.0255(14) 0.0235(15) 0.0213(16) -0.0015(13) -0.0047(12) 0.0019(12)
C11B 0.0189(14) 0.0152(15) 0.0321(18) -0.0071(13) -0.0025(12) 0.0033(11)

loop_
_atom_type_symbol
_atom_type_description
_atom_type_scat_dispersion_real
_atom_type_scat_dispersion_imag
_atom_type_scat_source
C C 0.0181 0.0091 'International Tables Vol C Tables 4.2.6.8 and 6.1.1.4'
H H 0.0000 0.0000 'International Tables Vol C Tables 4.2.6.8 and 6.1.1.4'
Cu Cu -1.9646 0.5888 'International Tables Vol C Tables 4.2.6.8 and 6.1.1.4'
N N 0.0311 0.0180 'International Tables Vol C Tables 4.2.6.8 and 6.1.1.4'
O O 0.0492 0.0322 'International Tables Vol C Tables 4.2.6.8 and 6.1.1.4'

loop_
_geom_angle_atom_site_label_1
_geom_angle_atom_site_label_2
_geom_angle_atom_site_label_3
_geom_angle
_geom_angle_site_symmetry_1
_geom_angle_site_symmetry_3
_geom_angle_publ_flag
O3A Cu1 Cu02 41.82(6) . . ?
O3A Cu1 O1A 177.89(8) . . ?
O3A Cu1 O2A 96.84(8) . . ?
O3A Cu1 N1A 84.20(9) . . ?
O1A Cu1 Cu02 136.74(6) . . ?
O1A Cu1 O2A 84.75(8) . . ?
O1A Cu1 N1A 97.55(9) . . ?
O3B Cu1 Cu02 42.12(6) . . ?
O3B Cu1 O3A 83.94(8) . . ?
O3B Cu1 O1A 94.63(8) . . ?
O3B Cu1 O2A 91.94(7) . . ?
O3B Cu1 N1A 162.20(9) . . ?
O2A Cu1 Cu02 95.57(5) . . ?
N1A Cu1 Cu02 124.67(7) . . ?
N1A Cu1 O2A 76.37(8) . . ?
O3A Cu02 Cu1 41.95(6) . . ?
O3A Cu02 O3B 83.81(8) . . ?
O3A Cu02 O1B 93.55(8) . . ?
O3A Cu02 N1B 160.62(9) . . ?
O3B Cu02 Cu1 41.86(6) . . ?
O3B Cu02 N1B 84.58(9) . . ?
O1B Cu02 Cu1 135.46(6) . . ?
O1B Cu02 O3B 176.87(8) . . ?
O1B Cu02 N1B 98.42(9) . . ?
N1B Cu02 Cu1 124.83(7) . . ?
Cu02 O3A Cu1 96.23(8) . . ?
C15A O3A Cu1 108.82(17) . . ?
C15A O3A Cu02 127.34(17) . . ?
C1A O1A Cu1 132.30(19) . . ?
Cu1 O3B Cu02 96.02(8) . . ?
C15B O3B Cu1 126.92(17) . . ?
C15B O3B Cu02 108.25(17) . . ?
C5A O5A C6A 117.6(2) . . ?
C1B O1B Cu02 137.08(19) . . ?
C11B O2B H2B 109.5 . . ?
C11A O6A H6A 109.5 . . ?
H1WA O1W H1WB 104.5 . . ?
C5B O5B C6B 118.1(2) . . ?
H2WA O2W H2WB 104.5 . . ?
Cu1 O2A H2A 128.2 . . ?
C13A O2A Cu1 108.85(15) . . ?
C13A O2A H2A 109.5 . . ?
C13B O6B H6B 109.5 . . ?
C14B N1B Cu02 106.90(17) . . ?
C12B N1B Cu02 108.74(16) . . ?
C12B N1B C14B 111.7(2) . . ?
C10B N1B Cu02 109.72(17) . . ?
C10B N1B C14B 111.2(2) . . ?
C10B N1B C12B 108.6(2) . . ?
C14A N1A Cu1 107.39(17) . . ?
C10A N1A Cu1 109.15(17) . . ?
C10A N1A C14A 111.3(2) . . ?
C10A N1A C12A 109.3(2) . . ?
C12A N1A Cu1 108.33(16) . . ?
C12A N1A C14A 111.3(2) . . ?
C3B C2B C1B 120.2(3) . . ?
C9B C2B C3B 118.4(3) . . ?
C9B C2B C1B 121.3(2) . . ?
C3A C2A C9A 118.4(3) . . ?
C3A C2A C1A 120.9(3) . . ?
C9A C2A C1A 120.6(2) . . ?
C2A C3A H3A 119.1 . . ?
C4A C3A C2A 121.8(3) . . ?
C4A C3A H3A 119.1 . . ?
C2B C3B H3B 119.5 . . ?
C4B C3B C2B 120.9(3) . . ?
C4B C3B H3B 119.5 . . ?
O5A C5A C4A 124.6(2) . . ?
O5A C5A C8A 116.0(3) . . ?
C8A C5A C4A 119.4(3) . . ?
O5B C5B C4B 114.9(2) . . ?
O5B C5B C8B 125.4(3) . . ?
C4B C5B C8B 119.7(3) . . ?
C2A C9A H9A 119.5 . . ?
C8A C9A C2A 120.9(3) . . ?
C8A C9A H9A 119.5 . . ?
O1A C1A C2A 116.3(2) . . ?
O4A C1A O1A 125.3(3) . . ?
O4A C1A C2A 118.5(2) . . ?
C3A C4A C5A 119.1(3) . . ?
C3A C4A H4A 120.5 . . ?
C5A C4A H4A 120.5 . . ?
N1B C14B H14A 109.5 . . ?
N1B C14B H14B 109.5 . . ?
N1B C14B C15B 110.8(2) . . ?
H14A C14B H14B 108.1 . . ?
C15B C14B H14A 109.5 . . ?
C15B C14B H14B 109.5 . . ?
O3B C15B C14B 107.3(2) . . ?
O3B C15B H15A 110.3 . . ?
O3B C15B H15B 110.3 . . ?
C14B C15B H15A 110.3 . . ?
C14B C15B H15B 110.3 . . ?
H15A C15B H15B 108.5 . . ?
O3A C15A H15C 110.2 . . ?
O3A C15A H15D 110.2 . . ?
O3A C15A C14A 107.7(2) . . ?
H15C C15A H15D 108.5 . . ?
C14A C15A H15C 110.2 . . ?
C14A C15A H15D 110.2 . . ?
C3B C4B C5B 120.0(2) . . ?
C3B C4B H4B 120.0 . . ?
C5B C4B H4B 120.0 . . ?
O1B C1B C2B 115.0(2) . . ?
O4B C1B O1B 125.7(3) . . ?
O4B C1B C2B 119.2(3) . . ?
C2B C9B H9B 119.3 . . ?
C2B C9B C8B 121.5(3) . . ?
C8B C9B H9B 119.3 . . ?
N1A C14A C15A 110.6(2) . . ?
N1A C14A H14C 109.5 . . ?
N1A C14A H14D 109.5 . . ?
C15A C14A H14C 109.5 . . ?
C15A C14A H14D 109.5 . . ?
H14C C14A H14D 108.1 . . ?
C5A C8A H8A 119.8 . . ?
C9A C8A C5A 120.4(3) . . ?
C9A C8A H8A 119.8 . . ?
N1A C10A H10A 109.0 . . ?
N1A C10A H10B 109.0 . . ?
N1A C10A C11A 112.7(2) . . ?
H10A C10A H10B 107.8 . . ?
C11A C10A H10A 109.0 . . ?
C11A C10A H10B 109.0 . . ?
N1B C12B H12A 109.1 . . ?
N1B C12B H12B 109.1 . . ?
N1B C12B C13B 112.3(2) . . ?
H12A C12B H12B 107.9 . . ?
C13B C12B H12A 109.1 . . ?
C13B C12B H12B 109.1 . . ?
N1B C10B H10C 109.1 . . ?
N1B C10B H10D 109.1 . . ?
N1B C10B C11B 112.5(2) . . ?
H10C C10B H10D 107.8 . . ?
C11B C10B H10C 109.1 . . ?
C11B C10B H10D 109.1 . . ?
O2A C13A H13A 110.2 . . ?
O2A C13A H13B 110.2 . . ?
O2A C13A C12A 107.4(2) . . ?
H13A C13A H13B 108.5 . . ?
C12A C13A H13A 110.2 . . ?
C12A C13A H13B 110.2 . . ?
H7AA C7A H7AB 109.5 . . ?
H7AA C7A H7AC 109.5 . . ?
H7AB C7A H7AC 109.5 . . ?
C6A C7A H7AA 109.5 . . ?
C6A C7A H7AB 109.5 . . ?
C6A C7A H7AC 109.5 . . ?
N1A C12A C13A 112.1(2) . . ?
N1A C12A H12C 109.2 . . ?
N1A C12A H12D 109.2 . . ?
C13A C12A H12C 109.2 . . ?
C13A C12A H12D 109.2 . . ?
H12C C12A H12D 107.9 . . ?
O6B C13B C12B 107.7(2) . . ?
O6B C13B H13C 110.2 . . ?
O6B C13B H13D 110.2 . . ?
C12B C13B H13C 110.2 . . ?
C12B C13B H13D 110.2 . . ?
H13C C13B H13D 108.5 . . ?
O5A C6A C7A 108.6(2) . . ?
O5A C6A H6AA 110.0 . . ?
O5A C6A H6AB 110.0 . . ?
C7A C6A H6AA 110.0 . . ?
C7A C6A H6AB 110.0 . . ?
H6AA C6A H6AB 108.4 . . ?
C5B C8B H8B 120.3 . . ?
C9B C8B C5B 119.4(3) . . ?
C9B C8B H8B 120.3 . . ?
O6A C11A C10A 113.3(2) . . ?
O6A C11A H11A 108.9 . . ?
O6A C11A H11B 108.9 . . ?
C10A C11A H11A 108.9 . . ?
C10A C11A H11B 108.9 . . ?
H11A C11A H11B 107.7 . . ?
H7BA C7B H7BB 109.5 . . ?
H7BA C7B H7BC 109.5 . . ?
H7BB C7B H7BC 109.5 . . ?
C6B C7B H7BA 109.5 . . ?
C6B C7B H7BB 109.5 . . ?
C6B C7B H7BC 109.5 . . ?
O5B C6B C7B 106.6(2) . . ?
O5B C6B H6BA 110.4 . . ?
O5B C6B H6BB 110.4 . . ?
C7B C6B H6BA 110.4 . . ?
C7B C6B H6BB 110.4 . . ?
H6BA C6B H6BB 108.6 . . ?
O2B C11B C10B 113.1(2) . . ?
O2B C11B H11C 109.0 . . ?
O2B C11B H11D 109.0 . . ?
C10B C11B H11C 109.0 . . ?
C10B C11B H11D 109.0 . . ?
H11C C11B H11D 107.8 . . ?

loop_
_geom_bond_atom_site_label_1
_geom_bond_atom_site_label_2
_geom_bond_distance
_geom_bond_site_symmetry_2
_geom_bond_publ_flag
Cu1 Cu02 2.9010(6) . ?
Cu1 O3A 1.951(2) . ?
Cu1 O1A 1.964(2) . ?
Cu1 O3B 1.9465(19) . ?
Cu1 O2A 2.4304(19) . ?
Cu1 N1A 2.058(2) . ?
Cu02 O3A 1.9457(19) . ?
Cu02 O3B 1.957(2) . ?
Cu02 O1B 1.952(2) . ?
Cu02 N1B 2.057(2) . ?
O3A C15A 1.416(3) . ?
O1A C1A 1.271(3) . ?
O3B C15B 1.418(3) . ?
O5A C5A 1.355(4) . ?
O5A C6A 1.439(3) . ?
O1B C1B 1.267(4) . ?
O2B H2B 0.8400 . ?
O2B C11B 1.424(4) . ?
O6A H6A 0.8400 . ?
O6A C11A 1.424(4) . ?
O4A C1A 1.252(4) . ?
O1W H1WA 0.8698 . ?
O1W H1WB 0.8697 . ?
O5B C5B 1.361(3) . ?
O5B C6B 1.433(4) . ?
O2W H2WA 0.8704 . ?
O2W H2WB 0.8701 . ?
O2A H2A 0.8400 . ?
O2A C13A 1.419(4) . ?
O6B H6B 0.8400 . ?
O6B C13B 1.420(4) . ?
O4B C1B 1.251(4) . ?
N1B C14B 1.506(4) . ?
N1B C12B 1.494(3) . ?
N1B C10B 1.488(4) . ?
N1A C14A 1.510(4) . ?
N1A C10A 1.484(3) . ?
N1A C12A 1.487(4) . ?
C2B C3B 1.400(4) . ?
C2B C1B 1.498(4) . ?
C2B C9B 1.386(4) . ?
C2A C3A 1.392(4) . ?
C2A C9A 1.397(4) . ?
C2A C1A 1.496(4) . ?
C3A H3A 0.9500 . ?
C3A C4A 1.390(4) . ?
C3B H3B 0.9500 . ?
C3B C4B 1.385(4) . ?
C5A C4A 1.405(4) . ?
C5A C8A 1.399(4) . ?
C5B C4B 1.394(4) . ?
C5B C8B 1.397(4) . ?
C9A H9A 0.9500 . ?
C9A C8A 1.380(4) . ?
C4A H4A 0.9500 . ?
C14B H14A 0.9900 . ?
C14B H14B 0.9900 . ?
C14B C15B 1.528(4) . ?
C15B H15A 0.9900 . ?
C15B H15B 0.9900 . ?
C15A H15C 0.9900 . ?
C15A H15D 0.9900 . ?
C15A C14A 1.528(4) . ?
C4B H4B 0.9500 . ?
C9B H9B 0.9500 . ?
C9B C8B 1.390(4) . ?
C14A H14C 0.9900 . ?
C14A H14D 0.9900 . ?
C8A H8A 0.9500 . ?
C10A H10A 0.9900 . ?
C10A H10B 0.9900 . ?
C10A C11A 1.519(4) . ?
C12B H12A 0.9900 . ?
C12B H12B 0.9900 . ?
C12B C13B 1.517(4) . ?
C10B H10C 0.9900 . ?
C10B H10D 0.9900 . ?
C10B C11B 1.519(4) . ?
C13A H13A 0.9900 . ?
C13A H13B 0.9900 . ?
C13A C12A 1.519(4) . ?
C7A H7AA 0.9800 . ?
C7A H7AB 0.9800 . ?
C7A H7AC 0.9800 . ?
C7A C6A 1.498(4) . ?
C12A H12C 0.9900 . ?
C12A H12D 0.9900 . ?
C13B H13C 0.9900 . ?
C13B H13D 0.9900 . ?
C6A H6AA 0.9900 . ?
C6A H6AB 0.9900 . ?
C8B H8B 0.9500 . ?
C11A H11A 0.9900 . ?
C11A H11B 0.9900 . ?
C7B H7BA 0.9800 . ?
C7B H7BB 0.9800 . ?
C7B H7BC 0.9800 . ?
C7B C6B 1.509(4) . ?
C6B H6BA 0.9900 . ?
C6B H6BB 0.9900 . ?
C11B H11C 0.9900 . ?
C11B H11D 0.9900 . ?

loop_
_geom_torsion_atom_site_label_1
_geom_torsion_atom_site_label_2
_geom_torsion_atom_site_label_3
_geom_torsion_atom_site_label_4
_geom_torsion
_geom_torsion_site_symmetry_1
_geom_torsion_site_symmetry_2
_geom_torsion_site_symmetry_3
_geom_torsion_site_symmetry_4
_geom_torsion_publ_flag
Cu1 O3A C15A C14A -50.1(2) . . . . ?
Cu1 O1A C1A O4A 8.7(4) . . . . ?
Cu1 O1A C1A C2A -169.56(18) . . . . ?
Cu1 O3B C15B C14B 163.05(18) . . . . ?
Cu1 O2A C13A C12A 24.0(3) . . . . ?
Cu1 N1A C14A C15A -16.3(2) . . . . ?
Cu1 N1A C10A C11A -49.1(3) . . . . ?
Cu1 N1A C12A C13A 57.3(3) . . . . ?
Cu02 O3A C15A C14A -163.90(17) . . . . ?
Cu02 O3B C15B C14B 50.4(2) . . . . ?
Cu02 O1B C1B O4B -12.6(5) . . . . ?
Cu02 O1B C1B C2B 166.9(2) . . . . ?
Cu02 N1B C14B C15B 18.0(2) . . . . ?
Cu02 N1B C12B C13B -57.9(3) . . . . ?
Cu02 N1B C10B C11B 46.6(3) . . . . ?
O3A C15A C14A N1A 43.2(3) . . . . ?
O5A C5A C4A C3A 180.0(3) . . . . ?
O5A C5A C8A C9A -179.6(3) . . . . ?
O5B C5B C4B C3B -179.9(2) . . . . ?
O5B C5B C8B C9B 179.6(3) . . . . ?
O2A C13A C12A N1A -53.6(3) . . . . ?
N1B C14B C15B O3B -45.0(3) . . . . ?
N1B C12B C13B O6B 55.0(3) . . . . ?
N1B C10B C11B O2B -58.3(3) . . . . ?
N1A C10A C11A O6A 56.8(3) . . . . ?
C2B C3B C4B C5B 0.1(4) . . . . ?
C2B C9B C8B C5B 0.5(5) . . . . ?
C2A C3A C4A C5A -0.1(4) . . . . ?
C2A C9A C8A C5A -0.7(5) . . . . ?
C3A C2A C9A C8A 0.4(4) . . . . ?
C3A C2A C1A O1A -16.7(4) . . . . ?
C3A C2A C1A O4A 164.9(3) . . . . ?
C3B C2B C1B O1B 10.2(4) . . . . ?
C3B C2B C1B O4B -170.2(3) . . . . ?
C3B C2B C9B C8B -0.6(4) . . . . ?
C5A O5A C6A C7A 178.5(2) . . . . ?
C5B O5B C6B C7B -178.6(2) . . . . ?
C9A C2A C3A C4A 0.0(4) . . . . ?
C9A C2A C1A O1A 160.5(3) . . . . ?
C9A C2A C1A O4A -17.8(4) . . . . ?
C1A C2A C3A C4A 177.3(3) . . . . ?
C1A C2A C9A C8A -176.9(3) . . . . ?
C4A C5A C8A C9A 0.6(4) . . . . ?
C14B N1B C12B C13B 59.9(3) . . . . ?
C14B N1B C10B C11B -71.4(3) . . . . ?
C4B C5B C8B C9B 0.0(5) . . . . ?
C1B C2B C3B C4B -176.6(3) . . . . ?
C1B C2B C9B C8B 176.2(3) . . . . ?
C9B C2B C3B C4B 0.3(4) . . . . ?
C9B C2B C1B O1B -166.6(3) . . . . ?
C9B C2B C1B O4B 12.9(4) . . . . ?
C14A N1A C10A C11A 69.3(3) . . . . ?
C14A N1A C12A C13A -60.5(3) . . . . ?
C8A C5A C4A C3A -0.2(4) . . . . ?
C10A N1A C14A C15A -135.6(2) . . . . ?
C10A N1A C12A C13A 176.2(2) . . . . ?
C12B N1B C14B C15B -100.8(3) . . . . ?
C12B N1B C10B C11B 165.3(2) . . . . ?
C10B N1B C14B C15B 137.7(2) . . . . ?
C10B N1B C12B C13B -177.2(2) . . . . ?
C12A N1A C14A C15A 102.2(3) . . . . ?
C12A N1A C10A C11A -167.4(2) . . . . ?
C6A O5A C5A C4A -2.5(4) . . . . ?
C6A O5A C5A C8A 177.7(2) . . . . ?
C8B C5B C4B C3B -0.3(4) . . . . ?
C6B O5B C5B C4B 177.3(2) . . . . ?
C6B O5B C5B C8B -2.3(4) . . . . ?
